data_4310879
loop_
_publ_author_name
'Avelino Mart\'in'
'Miguel Mena'
'Adri\'an P\'erez-Redondo'
'Carlos Y\'elamos'

_publ_section_title
;
 Cube-Type Nitrido Complexes Containing Titanium and Alkali/Alkaline-Earth
 Metals
;
_journal_name_full 'Inorganic Chemistry'
_journal_page_first 2491
_journal_page_last 2498
_journal_paper_doi 10.1021/ic035493y
_journal_volume 43
_journal_year 2004
_chemical_formula_moiety 'C60 H95 K N8 Ti6'
_chemical_formula_sum 'C60 H95 K N8 Ti6'
_chemical_formula_weight 1254.94
_chemical_name_systematic
;
 ?
;
_space_group_IT_number 148
_symmetry_cell_setting trigonal
_symmetry_space_group_name_Hall '-R 3'
_symmetry_space_group_name_H-M 'R -3 :H'
_atom_sites_solution_hydrogens geom
_atom_sites_solution_primary direct
_atom_sites_solution_secondary difmap
_audit_conform_dict_location ftp://ftp.iucr.org/pub/cif_core.dic
_audit_conform_dict_name cif_core.dic
_audit_conform_dict_version 2.2
_audit_creation_date 2003-07-21T15:59:37-00:00
_audit_creation_method 'WinGX routine CIF_UPDATE'
_cell_angle_alpha 90
_cell_angle_beta 90
_cell_angle_gamma 120
_cell_formula_units_Z 3
_cell_length_a 18.5226(17)
_cell_length_b 18.5226(17)
_cell_length_c 15.4736(15)
_cell_measurement_temperature 273(2)
_cell_measurement_theta_max 21
_cell_measurement_theta_min 3.5
_cell_volume 4597.5(7)
_computing_cell_refinement 'Dirax/lsq (Duisenberg & Schreurs, 1989-2000)'
_computing_data_collection 'Collect (Nonius BV, 1997-2000)'
_computing_data_reduction 'EvalCCD (Duisenberg & Schreurs 1990-2000)'
_computing_structure_refinement 'SHELXL-97 (Sheldrick, 1997)'
_diffrn_ambient_temperature 100(2)
_diffrn_detector 'CCD plate'
_diffrn_measured_fraction_theta_full 0.984
_diffrn_measured_fraction_theta_max 0.984
_diffrn_measurement_device '95mm CCD camera on \k-goniostat'
_diffrn_measurement_device_type KappaCCD
_diffrn_measurement_method 'CCD rotation images, thick slices'
_diffrn_orient_matrix_type X=UH
_diffrn_orient_matrix_UB_11 0.01
_diffrn_orient_matrix_UB_12 0
_diffrn_orient_matrix_UB_13 0
_diffrn_orient_matrix_UB_21 0
_diffrn_orient_matrix_UB_22 0.01
_diffrn_orient_matrix_UB_23 0
_diffrn_orient_matrix_UB_31 0
_diffrn_orient_matrix_UB_32 0
_diffrn_orient_matrix_UB_33 0.01
_diffrn_radiation_monochromator graphite
_diffrn_radiation_probe x-ray
_diffrn_radiation_type MoK\a
_diffrn_radiation_wavelength 0.71073
_diffrn_reflns_av_R_equivalents 0.1514
_diffrn_reflns_av_unetI/netI 0.0822
_diffrn_reflns_limit_h_max 21
_diffrn_reflns_limit_h_min -23
_diffrn_reflns_limit_k_max 24
_diffrn_reflns_limit_k_min -23
_diffrn_reflns_limit_l_max 20
_diffrn_reflns_limit_l_min -20
_diffrn_reflns_number 18910
_diffrn_reflns_reduction_process
;
 Scaled and merged with SORTAV
 R.H. Blessing, (1987) Cryst. Rev. 1, 3-58
 R.H. Blessing, (1989) J. Appl. Cryst. 22, 396-397
;
_diffrn_reflns_theta_full 27.49
_diffrn_reflns_theta_max 27.49
_diffrn_reflns_theta_min 5.25
_diffrn_source 'Enraf Nonius FR590'
_exptl_absorpt_coefficient_mu 0.856
_exptl_absorpt_correction_T_max 0.853
_exptl_absorpt_correction_T_min 0.615
_exptl_absorpt_correction_type gaussian
_exptl_absorpt_process_details
;
   P. Coppens, L. Leiserowitz, D Rabinovich, Acta Cryst.
   (1965), 18, 1035-1038
;
_exptl_crystal_colour ' dark green'
_exptl_crystal_density_diffrn 1.36
_exptl_crystal_density_method 'not measured'
_exptl_crystal_description prism
_exptl_crystal_F_000 1986
_exptl_crystal_size_max 0.46
_exptl_crystal_size_mid 0.3
_exptl_crystal_size_min 0.15
_refine_diff_density_max 0.632
_refine_diff_density_min -0.633
_refine_diff_density_rms 0.096
_refine_ls_extinction_method none
_refine_ls_goodness_of_fit_ref 1.047
_refine_ls_hydrogen_treatment mixed
_refine_ls_matrix_type full
_refine_ls_number_parameters 178
_refine_ls_number_reflns 2322
_refine_ls_number_restraints 0
_refine_ls_restrained_S_all 1.047
_refine_ls_R_factor_all 0.0593
_refine_ls_R_factor_gt 0.0445
_refine_ls_shift/su_max 0.03
_refine_ls_shift/su_mean 0.002
_refine_ls_structure_factor_coef Fsqd
_refine_ls_weighting_details 'calc w=1/[\s^2^(Fo^2^)+(0.0201P)^2^+16.6572P] where P=(Fo^2^+2Fc^2^)/3'
_refine_ls_weighting_scheme calc
_refine_ls_wR_factor_gt 0.1048
_refine_ls_wR_factor_ref 0.1138
_reflns_number_gt 1901
_reflns_number_total 2322
_reflns_threshold_expression >2sigma(I)
_cod_data_source_file ic035493ysi20031230_055534_1.cif
_cod_data_source_block 8
_cod_original_sg_symbol_H-M 'R -3'
_cod_database_code 4310879

loop_
_symmetry_equiv_pos_as_xyz
'x, y, z'
'-y, x-y, z'
'-x+y, -x, z'
'x+2/3, y+1/3, z+1/3'
'-y+2/3, x-y+1/3, z+1/3'
'-x+y+2/3, -x+1/3, z+1/3'
'x+1/3, y+2/3, z+2/3'
'-y+1/3, x-y+2/3, z+2/3'
'-x+y+1/3, -x+2/3, z+2/3'
'-x, -y, -z'
'y, -x+y, -z'
'x-y, x, -z'
'-x+2/3, -y+1/3, -z+1/3'
'y+2/3, -x+y+1/3, -z+1/3'
'x-y+2/3, x+1/3, -z+1/3'
'-x+1/3, -y+2/3, -z+2/3'
'y+1/3, -x+y+2/3, -z+2/3'
'x-y+1/3, x+2/3, -z+2/3'

loop_
_atom_site_label
_atom_site_type_symbol
_atom_site_fract_x
_atom_site_fract_y
_atom_site_fract_z
_atom_site_U_iso_or_equiv
_atom_site_adp_type
_atom_site_occupancy
_atom_site_symmetry_multiplicity
_atom_site_calc_flag
_atom_site_refinement_flags
_atom_site_disorder_assembly
_atom_site_disorder_group
Ti1 Ti 0.63777(3) 0.40255(3) 0.11957(2) 0.01187(15) Uani 1 1 d . . .
K1 K 0.6667 0.3333 0.3333 0.0200(3) Uani 1 6 d S . .
N1 N 0.6667 0.3333 0.05175(19) 0.0123(7) Uani 1 3 d S . .
N2 N 0.74225(13) 0.43995(14) 0.17966(12) 0.0142(4) Uani 1 1 d . . .
C19 C 0.65247(18) 0.56355(18) 0.24146(16) 0.0234(6) Uani 1 1 d . . .
C15 C 0.54403(15) 0.45685(15) 0.13218(14) 0.0156(5) Uani 1 1 d . . .
C18 C 0.76586(17) 0.61069(17) 0.07390(17) 0.0217(5) Uani 1 1 d . . .
C12 C 0.62749(16) 0.48865(15) 0.01168(14) 0.0158(5) Uani 1 1 d . . .
C17 C 0.6571(2) 0.4881(2) -0.07921(15) 0.0254(6) Uani 1 1 d . . .
C16 C 0.47291(18) 0.37338(19) -0.00898(17) 0.0233(6) Uani 1 1 d . . .
C11 C 0.54550(15) 0.43607(15) 0.04327(14) 0.0154(5) Uani 1 1 d . . .
C13 C 0.67689(15) 0.54236(15) 0.08003(14) 0.0154(5) Uani 1 1 d . . .
C14 C 0.62496(16) 0.52182(15) 0.15429(14) 0.0149(5) Uani 1 1 d . . .
C20 C 0.47017(18) 0.41916(19) 0.19121(18) 0.0234(6) Uani 1 1 d . . .
H183 H 0.7714(19) 0.668(2) 0.0850(19) 0.025(8) Uiso 1 1 d . . .
H162 H 0.428(2) 0.333(2) 0.026(2) 0.031(8) Uiso 1 1 d . . .
H161 H 0.493(2) 0.346(2) -0.044(2) 0.031(9) Uiso 1 1 d . . .
H192 H 0.715(2) 0.592(2) 0.2506(19) 0.026(8) Uiso 1 1 d . . .
H203 H 0.486(2) 0.415(2) 0.254(2) 0.043(10) Uiso 1 1 d . . .
H202 H 0.449(3) 0.457(3) 0.196(2) 0.048(11) Uiso 1 1 d . . .
H181 H 0.794(3) 0.611(2) 0.018(3) 0.049(11) Uiso 1 1 d . . .
H201 H 0.427(3) 0.369(3) 0.169(3) 0.051(11) Uiso 1 1 d . . .
H193 H 0.637(2) 0.607(2) 0.252(2) 0.039(9) Uiso 1 1 d . . .
H182 H 0.800(2) 0.606(2) 0.115(2) 0.030(8) Uiso 1 1 d . . .
H191 H 0.627(2) 0.521(2) 0.287(2) 0.041(10) Uiso 1 1 d . . .
H163 H 0.453(3) 0.400(3) -0.035(3) 0.051(11) Uiso 1 1 d . . .
H173 H 0.620(3) 0.447(3) -0.109(3) 0.066(14) Uiso 1 1 d . . .
H172 H 0.665(4) 0.537(4) -0.111(3) 0.088(17) Uiso 1 1 d . . .
H171 H 0.711(3) 0.494(3) -0.084(3) 0.074(14) Uiso 1 1 d . . .
H2 H 0.779(2) 0.490(2) 0.190(2) 0.017(9) Uiso 0.83 1 d P . .

loop_
_atom_site_aniso_label
_atom_site_aniso_U_11
_atom_site_aniso_U_22
_atom_site_aniso_U_33
_atom_site_aniso_U_23
_atom_site_aniso_U_13
_atom_site_aniso_U_12
Ti1 0.0130(2) 0.0123(2) 0.0115(2) -0.00016(14) -0.00056(14) 0.00728(18)
K1 0.0238(4) 0.0238(4) 0.0124(5) 0 0 0.0119(2)
N1 0.0144(10) 0.0144(10) 0.0081(13) 0 0 0.0072(5)
N2 0.0142(10) 0.0132(11) 0.0146(8) -0.0011(7) -0.0004(7) 0.0064(9)
C19 0.0272(15) 0.0221(14) 0.0196(12) -0.0062(10) -0.0005(10) 0.0116(12)
C15 0.0200(12) 0.0163(12) 0.0143(10) 0.0024(8) 0.0013(9) 0.0120(10)
C18 0.0200(13) 0.0165(13) 0.0252(13) 0.0022(10) 0.0010(10) 0.0065(11)
C12 0.0228(13) 0.0165(12) 0.0117(9) 0.0023(8) -0.0006(9) 0.0125(11)
C17 0.0341(17) 0.0321(16) 0.0112(11) 0.0033(11) 0.0021(11) 0.0174(14)
C16 0.0238(14) 0.0232(14) 0.0236(12) -0.0024(11) -0.0110(11) 0.0122(13)
C11 0.0188(12) 0.0166(12) 0.0156(10) -0.0004(9) -0.0045(9) 0.0124(10)
C13 0.0181(12) 0.0120(11) 0.0174(10) 0.0024(8) -0.0003(9) 0.0084(10)
C14 0.0212(12) 0.0139(12) 0.0135(10) -0.0010(8) -0.0015(9) 0.0116(10)
C20 0.0198(14) 0.0247(15) 0.0281(13) 0.0030(11) 0.0056(10) 0.0128(12)

loop_
_atom_type_symbol
_atom_type_description
_atom_type_scat_dispersion_real
_atom_type_scat_dispersion_imag
_atom_type_scat_source
C C 0.0033 0.0016 'International Tables Vol C Tables 4.2.6.8 and 6.1.1.4'
H H 0 0 'International Tables Vol C Tables 4.2.6.8 and 6.1.1.4'
N N 0.0061 0.0033 'International Tables Vol C Tables 4.2.6.8 and 6.1.1.4'
K K 0.2009 0.2494 'International Tables Vol C Tables 4.2.6.8 and 6.1.1.4'
Ti Ti 0.2776 0.4457 'International Tables Vol C Tables 4.2.6.8 and 6.1.1.4'

loop_
_exptl_crystal_face_index_h
_exptl_crystal_face_index_k
_exptl_crystal_face_index_l
_exptl_crystal_face_perp_dist
13 -14 1 0.192
-2 9 -1 0.27
-3 1 0 0.238
2 -3 -15 0.065
-1 2 13 0.12
-9 1 5 0.192
-13 14 2 0.271

loop_
_geom_angle_atom_site_label_1
_geom_angle_atom_site_label_2
_geom_angle_atom_site_label_3
_geom_angle
_geom_angle_site_symmetry_1
_geom_angle_site_symmetry_3
_geom_angle_publ_flag
N2 Ti1 N1 86.78(8) 2_655 . ?
N2 Ti1 N2 104.15(12) 2_655 . ?
N1 Ti1 N2 86.51(8) . . ?
N2 Ti1 C12 135.43(9) 2_655 . ?
N1 Ti1 C12 101.86(9) . . ?
N2 Ti1 C12 119.83(9) . . ?
N2 Ti1 C13 147.38(9) 2_655 . ?
N1 Ti1 C13 123.08(8) . . ?
N2 Ti1 C13 91.60(9) . . ?
C12 Ti1 C13 34.77(8) . . ?
N2 Ti1 C11 101.60(9) 2_655 . ?
N1 Ti1 C11 112.00(9) . . ?
N2 Ti1 C11 149.01(9) . . ?
C12 Ti1 C11 34.53(8) . . ?
C13 Ti1 C11 57.59(8) . . ?
N2 Ti1 C14 114.17(9) 2_655 . ?
N1 Ti1 C14 157.34(9) . . ?
N2 Ti1 C14 95.99(9) . . ?
C12 Ti1 C14 57.46(8) . . ?
C13 Ti1 C14 34.55(8) . . ?
C11 Ti1 C14 57.36(8) . . ?
N2 Ti1 C15 90.92(9) 2_655 . ?
N1 Ti1 C15 144.97(8) . . ?
N2 Ti1 C15 127.69(9) . . ?
C12 Ti1 C15 57.44(8) . . ?
C13 Ti1 C15 57.37(8) . . ?
C11 Ti1 C15 34.65(8) . . ?
C14 Ti1 C15 34.28(8) . . ?
N2 Ti1 Ti1 43.64(6) 2_655 2_655 ?
N1 Ti1 Ti1 43.40(5) . 2_655 ?
N2 Ti1 Ti1 93.54(6) . 2_655 ?
C12 Ti1 Ti1 132.42(6) . 2_655 ?
C13 Ti1 Ti1 165.00(5) . 2_655 ?
C11 Ti1 Ti1 117.11(6) . 2_655 ?
C14 Ti1 Ti1 157.64(6) . 2_655 ?
C15 Ti1 Ti1 127.76(6) . 2_655 ?
N2 Ti1 Ti1 93.75(6) 2_655 3_665 ?
N1 Ti1 Ti1 43.40(5) . 3_665 ?
N2 Ti1 Ti1 43.37(6) . 3_665 ?
C12 Ti1 Ti1 122.52(6) . 3_665 ?
C13 Ti1 Ti1 116.62(6) . 3_665 ?
C11 Ti1 Ti1 150.50(6) . 3_665 ?
C14 Ti1 Ti1 136.78(6) . 3_665 ?
C15 Ti1 Ti1 170.84(6) . 3_665 ?
Ti1 Ti1 Ti1 60 2_655 3_665 ?
N2 Ti1 K1 53.09(6) 2_655 . ?
N1 Ti1 K1 96.91(7) . . ?
N2 Ti1 K1 53.12(6) . . ?
C12 Ti1 K1 159.59(6) . . ?
C13 Ti1 K1 126.03(6) . . ?
C11 Ti1 K1 141.10(6) . . ?
C14 Ti1 K1 102.60(5) . . ?
C15 Ti1 K1 109.45(5) . . ?
Ti1 Ti1 K1 67.638(6) 2_655 . ?
Ti1 Ti1 K1 67.638(6) 3_665 . ?
N2 K1 N2 62.01(7) 18_545 16_655 ?
N2 K1 N2 180 18_545 3_665 ?
N2 K1 N2 117.99(7) 16_655 3_665 ?
N2 K1 N2 117.99(7) 18_545 2_655 ?
N2 K1 N2 117.99(7) 16_655 2_655 ?
N2 K1 N2 62.01(7) 3_665 2_655 ?
N2 K1 N2 117.99(7) 18_545 . ?
N2 K1 N2 180 16_655 . ?
N2 K1 N2 62.01(7) 3_665 . ?
N2 K1 N2 62.01(7) 2_655 . ?
N2 K1 N2 62.01(7) 18_545 17 ?
N2 K1 N2 62.01(7) 16_655 17 ?
N2 K1 N2 117.99(7) 3_665 17 ?
N2 K1 N2 180 2_655 17 ?
N2 K1 N2 117.99(7) . 17 ?
N2 K1 Ti1 31.58(4) 18_545 18_545 ?
N2 K1 Ti1 31.39(4) 16_655 18_545 ?
N2 K1 Ti1 148.42(4) 3_665 18_545 ?
N2 K1 Ti1 117.44(4) 2_655 18_545 ?
N2 K1 Ti1 148.61(4) . 18_545 ?
N2 K1 Ti1 62.56(4) 17 18_545 ?
N2 K1 Ti1 31.39(4) 18_545 17 ?
N2 K1 Ti1 62.56(4) 16_655 17 ?
N2 K1 Ti1 148.61(4) 3_665 17 ?
N2 K1 Ti1 148.43(4) 2_655 17 ?
N2 K1 Ti1 117.44(4) . 17 ?
N2 K1 Ti1 31.58(4) 17 17 ?
Ti1 K1 Ti1 44.724(12) 18_545 17 ?
N2 K1 Ti1 148.61(4) 18_545 2_655 ?
N2 K1 Ti1 117.44(4) 16_655 2_655 ?
N2 K1 Ti1 31.39(4) 3_665 2_655 ?
N2 K1 Ti1 31.58(4) 2_655 2_655 ?
N2 K1 Ti1 62.56(4) . 2_655 ?
N2 K1 Ti1 148.42(4) 17 2_655 ?
Ti1 K1 Ti1 135.276(12) 18_545 2_655 ?
Ti1 K1 Ti1 180 17 2_655 ?
N2 K1 Ti1 148.42(4) 18_545 3_665 ?
N2 K1 Ti1 148.61(4) 16_655 3_665 ?
N2 K1 Ti1 31.58(4) 3_665 3_665 ?
N2 K1 Ti1 62.56(4) 2_655 3_665 ?
N2 K1 Ti1 31.39(4) . 3_665 ?
N2 K1 Ti1 117.44(4) 17 3_665 ?
Ti1 K1 Ti1 180 18_545 3_665 ?
Ti1 K1 Ti1 135.276(12) 17 3_665 ?
Ti1 K1 Ti1 44.724(12) 2_655 3_665 ?
N2 K1 Ti1 117.44(4) 18_545 . ?
N2 K1 Ti1 148.43(4) 16_655 . ?
N2 K1 Ti1 62.56(4) 3_665 . ?
N2 K1 Ti1 31.39(4) 2_655 . ?
N2 K1 Ti1 31.58(4) . . ?
N2 K1 Ti1 148.61(4) 17 . ?
Ti1 K1 Ti1 135.277(12) 18_545 . ?
Ti1 K1 Ti1 135.277(12) 17 . ?
Ti1 K1 Ti1 44.724(12) 2_655 . ?
Ti1 K1 Ti1 44.724(12) 3_665 . ?
N2 K1 Ti1 62.56(4) 18_545 16_655 ?
N2 K1 Ti1 31.58(4) 16_655 16_655 ?
N2 K1 Ti1 117.44(4) 3_665 16_655 ?
N2 K1 Ti1 148.61(4) 2_655 16_655 ?
N2 K1 Ti1 148.42(4) . 16_655 ?
N2 K1 Ti1 31.39(4) 17 16_655 ?
Ti1 K1 Ti1 44.724(12) 18_545 16_655 ?
Ti1 K1 Ti1 44.724(12) 17 16_655 ?
Ti1 K1 Ti1 135.275(12) 2_655 16_655 ?
Ti1 K1 Ti1 135.275(12) 3_665 16_655 ?
Ti1 K1 Ti1 180 . 16_655 ?
Ti1 N1 Ti1 93.19(10) 3_665 2_655 ?
Ti1 N1 Ti1 93.19(10) 3_665 . ?
Ti1 N1 Ti1 93.19(10) 2_655 . ?
Ti1 N2 Ti1 92.98(9) 3_665 . ?
Ti1 N2 K1 95.52(8) 3_665 . ?
Ti1 N2 K1 95.30(8) . . ?
C14 C15 C11 107.8(2) . . ?
C14 C15 C20 125.5(2) . . ?
C11 C15 C20 126.6(2) . . ?
C14 C15 Ti1 72.36(14) . . ?
C11 C15 Ti1 72.28(13) . . ?
C20 C15 Ti1 122.42(17) . . ?
C11 C12 C13 108.44(19) . . ?
C11 C12 C17 125.7(2) . . ?
C13 C12 C17 125.9(2) . . ?
C11 C12 Ti1 73.46(13) . . ?
C13 C12 Ti1 73.08(13) . . ?
C17 C12 Ti1 119.84(18) . . ?
C12 C11 C15 107.7(2) . . ?
C12 C11 C16 125.7(2) . . ?
C15 C11 C16 126.6(2) . . ?
C12 C11 Ti1 72.01(13) . . ?
C15 C11 Ti1 73.07(13) . . ?
C16 C11 Ti1 122.94(17) . . ?
C14 C13 C12 107.5(2) . . ?
C14 C13 C18 126.1(2) . . ?
C12 C13 C18 126.4(2) . . ?
C14 C13 Ti1 72.89(13) . . ?
C12 C13 Ti1 72.15(13) . . ?
C18 C13 Ti1 122.73(17) . . ?
C15 C14 C13 108.6(2) . . ?
C15 C14 C19 126.4(2) . . ?
C13 C14 C19 125.0(2) . . ?
C15 C14 Ti1 73.36(13) . . ?
C13 C14 Ti1 72.56(13) . . ?
C19 C14 Ti1 120.53(17) . . ?

loop_
_geom_bond_atom_site_label_1
_geom_bond_atom_site_label_2
_geom_bond_distance
_geom_bond_site_symmetry_2
_geom_bond_publ_flag
Ti1 N2 1.927(2) 2_655 ?
Ti1 N1 1.9281(16) . ?
Ti1 N2 1.936(2) . ?
Ti1 C12 2.381(2) . ?
Ti1 C13 2.394(2) . ?
Ti1 C11 2.400(2) . ?
Ti1 C14 2.398(2) . ?
Ti1 C15 2.411(2) . ?
Ti1 Ti1 2.8017(8) 2_655 ?
Ti1 Ti1 2.8017(8) 3_665 ?
Ti1 K1 3.6821(5) . ?
K1 N2 2.958(2) 18_545 ?
K1 N2 2.958(2) 16_655 ?
K1 N2 2.958(2) 3_665 ?
K1 N2 2.958(2) 2_655 ?
K1 N2 2.958(2) . ?
K1 N2 2.958(2) 17 ?
K1 Ti1 3.6820(5) 18_545 ?
K1 Ti1 3.6820(5) 17 ?
K1 Ti1 3.6821(5) 2_655 ?
K1 Ti1 3.6821(5) 3_665 ?
K1 Ti1 3.6821(5) 16_655 ?
N1 Ti1 1.9281(16) 3_665 ?
N1 Ti1 1.9281(16) 2_655 ?
N2 Ti1 1.927(2) 3_665 ?
C19 C14 1.511(3) . ?
C15 C14 1.417(4) . ?
C15 C11 1.433(3) . ?
C15 C20 1.496(3) . ?
C18 C13 1.497(4) . ?
C12 C11 1.419(3) . ?
C12 C13 1.427(3) . ?
C12 C17 1.511(3) . ?
C16 C11 1.499(3) . ?
C13 C14 1.423(3) . ?
